data_7131941
loop_
_publ_author_name
'Liu, Yu-Hang'
'Wu, Yi-Fan'
'Feng, Li-Juan'
'Zhao, Rui-Rui'
'Wang, Shan-Xiao'
'Zhang, Ming-Ming'
'Wang, Dan-Yang'
'Kong, Xiangwen'
'Lei, Xiao-Wu'

_publ_section_title
;
 Reversible Structural Transformations and Color-Tunable Emissions in
 Organic Manganese Halides
;
_journal_name_full 'Chemical Communications'
_journal_paper_doi 10.1039/D3CC02093B
_journal_year 2023
_chemical_formula_moiety 'Cl4 Mn, C6 H16 N2'
_chemical_formula_sum 'C6 H16 Cl4 Mn N2'
_chemical_formula_weight 312.95
_space_group_crystal_system monoclinic
_space_group_IT_number 11
_space_group_name_Hall '-P 2yb'
_space_group_name_H-M_alt 'P 1 21/m 1'
_atom_sites_solution_hydrogens geom
_atom_sites_solution_primary iterative
_audit_creation_date 2023-07-25
_audit_creation_method
;
Olex2 1.2
(compiled 2018.05.29 svn.r3508 for OlexSys, GUI svn.r5506)
;
_audit_update_record
;
2023-07-25 deposited with the CCDC.	2023-07-27 downloaded from the CCDC.
;
_cell_angle_alpha 90
_cell_angle_beta 90.437(5)
_cell_angle_gamma 90
_cell_formula_units_Z 2
_cell_length_a 6.1254(9)
_cell_length_b 14.520(2)
_cell_length_c 6.9482(10)
_cell_measurement_reflns_used 5533
_cell_measurement_temperature 273(2)
_cell_measurement_theta_max 28.28
_cell_measurement_theta_min 2.81
_cell_volume 617.96(15)
_computing_cell_refinement 'SAINT V8.40A (?, 2016)'
_computing_data_collection 'Bruker APEX2'
_computing_data_reduction 'SAINT V8.40A (?, 2016)'
_computing_molecular_graphics 'Olex2 (Dolomanov et al., 2009)'
_computing_publication_material 'Olex2 (Dolomanov et al., 2009)'
_computing_structure_refinement 'ShelXL (Sheldrick, 2015)'
_computing_structure_solution 'olex2.solve (Bourhis et al., 2015)'
_diffrn_ambient_temperature 273.15
_diffrn_measured_fraction_theta_full 0.999
_diffrn_measured_fraction_theta_max 0.999
_diffrn_measurement_device_type 'Bruker APEX-II CCD'
_diffrn_measurement_method '\f and \w scans'
_diffrn_radiation_type MoK\a
_diffrn_radiation_wavelength 0.71073
_diffrn_reflns_av_R_equivalents 0.0259
_diffrn_reflns_av_unetI/netI 0.0171
_diffrn_reflns_Laue_measured_fraction_full 0.999
_diffrn_reflns_Laue_measured_fraction_max 0.999
_diffrn_reflns_limit_h_max 7
_diffrn_reflns_limit_h_min -8
_diffrn_reflns_limit_k_max 19
_diffrn_reflns_limit_k_min -19
_diffrn_reflns_limit_l_max 9
_diffrn_reflns_limit_l_min -9
_diffrn_reflns_number 8373
_diffrn_reflns_point_group_measured_fraction_full 0.999
_diffrn_reflns_point_group_measured_fraction_max 0.999
_diffrn_reflns_theta_full 25.242
_diffrn_reflns_theta_max 28.285
_diffrn_reflns_theta_min 2.806
_diffrn_source 'sealed tube'
_exptl_absorpt_coefficient_mu 1.893
_exptl_absorpt_correction_T_max 0.7457
_exptl_absorpt_correction_T_min 0.5389
_exptl_absorpt_correction_type multi-scan
_exptl_absorpt_process_details
;
SADABS-2016/2 (Bruker,2016/2) was used for absorption correction.
wR2(int) was 0.0712 before and 0.0359 after correction.
The Ratio of minimum to maximum transmission is 0.7227.
The \l/2 correction factor is Not present.
;
_exptl_crystal_colour 'clear grayish green'
_exptl_crystal_colour_lustre clear
_exptl_crystal_colour_modifier grayish
_exptl_crystal_colour_primary green
_exptl_crystal_density_diffrn 1.682
_exptl_crystal_description block
_exptl_crystal_F_000 318
_exptl_crystal_size_max 0.12
_exptl_crystal_size_mid 0.11
_exptl_crystal_size_min 0.1
_refine_diff_density_max 0.234
_refine_diff_density_min -0.258
_refine_diff_density_rms 0.045
_refine_ls_extinction_coef 0.052(2)
_refine_ls_extinction_expression Fc^*^=kFc[1+0.001xFc^2^\l^3^/sin(2\q)]^-1/4^
_refine_ls_extinction_method SHELXL
_refine_ls_goodness_of_fit_ref 1.065
_refine_ls_hydrogen_treatment constr
_refine_ls_matrix_type full
_refine_ls_number_parameters 66
_refine_ls_number_reflns 1587
_refine_ls_number_restraints 0
_refine_ls_restrained_S_all 1.065
_refine_ls_R_factor_all 0.0214
_refine_ls_R_factor_gt 0.0189
_refine_ls_shift/su_max 0.000
_refine_ls_shift/su_mean 0.000
_refine_ls_structure_factor_coef Fsqd
_refine_ls_weighting_details 'w=1/[\s^2^(Fo^2^)+(0.0171P)^2^+0.1814P] where P=(Fo^2^+2Fc^2^)/3'
_refine_ls_weighting_scheme calc
_refine_ls_wR_factor_gt 0.0450
_refine_ls_wR_factor_ref 0.0460
_reflns_Friedel_coverage 0.000
_reflns_number_gt 1464
_reflns_number_total 1587
_reflns_threshold_expression 'I > 2\s(I)'
_cod_data_source_file d3cc02093b2.cif
_cod_data_source_block '[dmpz]mncl4'
_cod_original_cell_volume 617.97(16)
_cod_database_code 7131941
_shelxl_version_number 2014-1
_shelx_space_group_comment
;
The symmetry employed for this shelxl refinement is uniquely defined
by the following loop, which should always be used as a source of
symmetry information in preference to the above space-group names.
They are only intended as comments.
;
_shelx_estimated_absorpt_t_max 0.833
_shelx_estimated_absorpt_t_min 0.805
_olex2_refinement_description
;
1. Fixed Uiso
 At 1.2 times of:
  All C(H,H) groups, All N(H) groups
 At 1.5 times of:
  All C(H,H,H) groups
2.a Ternary CH refined with riding coordinates:
 N1(H1)
2.b Secondary CH2 refined with riding coordinates:
 C1(H1A,H1B), C3(H3A,H3B)
2.c Idealised Me refined as rotating group:
 C2(H2A,H2B,H2C)
;
_olex2_submission_special_instructions 'No special instructions were received'

loop_
_space_group_symop_operation_xyz
'x, y, z'
'-x, y+1/2, -z'
'-x, -y, -z'
'x, -y-1/2, z'

loop_
_atom_site_label
_atom_site_type_symbol
_atom_site_fract_x
_atom_site_fract_y
_atom_site_fract_z
_atom_site_U_iso_or_equiv
_atom_site_adp_type
_atom_site_occupancy
_atom_site_site_symmetry_order
_atom_site_calc_flag
_atom_site_refinement_flags_posn
_atom_site_refinement_flags_adp
_atom_site_refinement_flags_occupancy
_atom_site_disorder_assembly
_atom_site_disorder_group
Mn1 Mn 0.45607(4) 0.2500 0.25623(4) 0.02790(9) Uani 1 2 d S T P . .
Cl3 Cl 0.37383(6) 0.11010(2) 0.10615(5) 0.03876(10) Uani 1 1 d . . . . .
Cl2 Cl 0.32978(8) 0.2500 0.58212(6) 0.04002(12) Uani 1 2 d S T P . .
Cl1 Cl 0.84687(7) 0.2500 0.29652(8) 0.04087(13) Uani 1 2 d S T P . .
N1 N 0.95236(17) 0.42000(7) 0.61977(14) 0.0299(2) Uani 1 1 d . . . . .
H1 H 1.0213 0.3718 0.5425 0.036 Uiso 1 1 calc R . . . .
C1 C 0.78028(19) 0.46593(9) 0.49953(18) 0.0316(3) Uani 1 1 d . . . . .
H1A H 0.7063 0.5120 0.5762 0.038 Uiso 1 1 calc R . . . .
H1B H 0.6730 0.4206 0.4592 0.038 Uiso 1 1 calc R . . . .
C3 C 1.1232(2) 0.48897(9) 0.67561(18) 0.0331(3) Uani 1 1 d . . . . .
H3A H 1.2379 0.4585 0.7485 0.040 Uiso 1 1 calc R . . . .
H3B H 1.0587 0.5357 0.7573 0.040 Uiso 1 1 calc R . . . .
C2 C 0.8541(3) 0.37616(10) 0.7942(2) 0.0439(3) Uani 1 1 d . . . . .
H2A H 0.7875 0.4227 0.8723 0.066 Uiso 1 1 calc GR . . . .
H2B H 0.9662 0.3455 0.8671 0.066 Uiso 1 1 calc GR . . . .
H2C H 0.7455 0.3322 0.7548 0.066 Uiso 1 1 calc GR . . . .

loop_
_atom_site_aniso_label
_atom_site_aniso_U_11
_atom_site_aniso_U_22
_atom_site_aniso_U_33
_atom_site_aniso_U_23
_atom_site_aniso_U_13
_atom_site_aniso_U_12
Mn1 0.03189(15) 0.02323(14) 0.02855(15) 0.000 -0.00263(10) 0.000
Cl3 0.0499(2) 0.03019(16) 0.03616(17) -0.00616(12) -0.00082(14) -0.00711(13)
Cl2 0.0364(2) 0.0545(3) 0.0291(2) 0.000 0.00033(17) 0.000
Cl1 0.0300(2) 0.0392(2) 0.0533(3) 0.000 -0.00356(19) 0.000
N1 0.0322(5) 0.0261(5) 0.0314(5) -0.0025(4) -0.0009(4) 0.0025(4)
C1 0.0248(6) 0.0337(6) 0.0364(6) -0.0052(5) -0.0052(5) 0.0005(5)
C3 0.0322(6) 0.0352(6) 0.0318(6) -0.0038(5) -0.0090(5) 0.0010(5)
C2 0.0521(8) 0.0385(7) 0.0411(8) 0.0059(6) 0.0054(6) -0.0037(6)

loop_
_atom_type_symbol
_atom_type_description
_atom_type_scat_dispersion_real
_atom_type_scat_dispersion_imag
_atom_type_scat_source
C C 0.0033 0.0016 'International Tables Vol C Tables 4.2.6.8 and 6.1.1.4'
H H 0.0000 0.0000 'International Tables Vol C Tables 4.2.6.8 and 6.1.1.4'
Cl Cl 0.1484 0.1585 'International Tables Vol C Tables 4.2.6.8 and 6.1.1.4'
Mn Mn 0.3368 0.7283 'International Tables Vol C Tables 4.2.6.8 and 6.1.1.4'
N N 0.0061 0.0033 'International Tables Vol C Tables 4.2.6.8 and 6.1.1.4'

loop_
_geom_angle_atom_site_label_1
_geom_angle_atom_site_label_2
_geom_angle_atom_site_label_3
_geom_angle
_geom_angle_site_symmetry_1
_geom_angle_site_symmetry_3
_geom_angle_publ_flag
Cl3 Mn1 Cl3 120.77(2) . 4_565 ?
Cl3 Mn1 Cl2 110.571(12) 4_565 . ?
Cl3 Mn1 Cl2 110.570(13) . . ?
Cl3 Mn1 Cl1 105.226(13) 4_565 . ?
Cl3 Mn1 Cl1 105.226(13) . . ?
Cl2 Mn1 Cl1 102.58(2) . . ?
C1 N1 H1 108.5 . . ?
C1 N1 C3 109.53(9) . . ?
C1 N1 C2 110.79(10) . . ?
C3 N1 H1 108.5 . . ?
C3 N1 C2 111.02(10) . . ?
C2 N1 H1 108.5 . . ?
N1 C1 H1A 109.3 . . ?
N1 C1 H1B 109.3 . . ?
N1 C1 C3 111.43(10) . 3_766 ?
H1A C1 H1B 108.0 . . ?
C3 C1 H1A 109.3 3_766 . ?
C3 C1 H1B 109.3 3_766 . ?
N1 C3 C1 111.05(10) . 3_766 ?
N1 C3 H3A 109.4 . . ?
N1 C3 H3B 109.4 . . ?
C1 C3 H3A 109.4 3_766 . ?
C1 C3 H3B 109.4 3_766 . ?
H3A C3 H3B 108.0 . . ?
N1 C2 H2A 109.5 . . ?
N1 C2 H2B 109.5 . . ?
N1 C2 H2C 109.5 . . ?
H2A C2 H2B 109.5 . . ?
H2A C2 H2C 109.5 . . ?
H2B C2 H2C 109.5 . . ?

loop_
_geom_bond_atom_site_label_1
_geom_bond_atom_site_label_2
_geom_bond_distance
_geom_bond_site_symmetry_2
_geom_bond_publ_flag
Mn1 Cl3 2.3366(4) . ?
Mn1 Cl3 2.3366(4) 4_565 ?
Mn1 Cl2 2.3984(6) . ?
Mn1 Cl1 2.4080(6) . ?
N1 H1 0.9800 . ?
N1 C1 1.4968(15) . ?
N1 C3 1.4972(16) . ?
N1 C2 1.4990(17) . ?
C1 H1A 0.9700 . ?
C1 H1B 0.9700 . ?
C1 C3 1.5069(18) 3_766 ?
C3 C1 1.5069(18) 3_766 ?
C3 H3A 0.9700 . ?
C3 H3B 0.9700 . ?
C2 H2A 0.9600 . ?
C2 H2B 0.9600 . ?
C2 H2C 0.9600 . ?
